data_2243987
loop_
_publ_author_name
'Moon, Suk-Hee'
'Paek, Sanghyun'
'Kang, Youngjin'

_publ_section_title
;
 Synthesis, crystal structure and photophysical properties of
 bis[2,6-difluoro-3-(pyridin-2-yl)pyridine-\k<i>N</i>](trifluoromethanesulfonato-\k<i>O</i>)silver(I)
;
_journal_issue 12
_journal_name_full 'Acta Crystallographica Section E'
_journal_page_first 1224
_journal_page_last 1228
_journal_paper_doi 10.1107/S2056989021011282
_journal_volume 77
_journal_year 2021
_chemical_formula_iupac '[Ag (C F3 O3 S) (C10 H6 F2 N2)2]'
_chemical_formula_moiety 'C21 H12 Ag F7 N4 O3 S'
_chemical_formula_sum 'C21 H12 Ag F7 N4 O3 S'
_chemical_formula_weight 641.28
_chemical_name_systematic
Bis[2,6-difluoro-3-(pyridin-2-yl)pyridine-\k<i>N</i>](trifluoromethanesulfonato-\k<i>O</i>)silver(I)
_space_group_crystal_system triclinic
_space_group_IT_number 2
_space_group_name_Hall '-P 1'
_space_group_name_H-M_alt 'P -1'
_atom_sites_solution_hydrogens geom
_atom_sites_solution_primary direct
_audit_creation_method SHELXL-2014/7
_cell_angle_alpha 82.4508(11)
_cell_angle_beta 73.7215(11)
_cell_angle_gamma 71.5490(11)
_cell_formula_units_Z 2
_cell_length_a 9.0627(2)
_cell_length_b 10.9637(3)
_cell_length_c 12.5727(3)
_cell_measurement_reflns_used 9858
_cell_measurement_temperature 193(2)
_cell_measurement_theta_max 28.28
_cell_measurement_theta_min 2.45
_cell_volume 1136.26(5)
_computing_cell_refinement
;
SAINT (Bruker, 2014)
;
_computing_data_collection
;
APEX2 (Bruker, 2014)
;
_computing_data_reduction
;
SAINT (Bruker, 2014)
;
_computing_molecular_graphics
;
DIAMOND (Brandenburg, 2010)
;
_computing_publication_material
;
SHELXTL (Sheldrick, 2008) and publCIF (Westrip, 2010)
;
_computing_structure_refinement
;
<i>SHELXL2014/7</i> (Sheldrick, 2015)
;
_computing_structure_solution
;
SHELXS97 (Sheldrick, 2008)
;
_diffrn_ambient_temperature 193(2)
_diffrn_measured_fraction_theta_full 0.998
_diffrn_measured_fraction_theta_max 0.994
_diffrn_measurement_device_type 'Bruker APEXII CCD'
_diffrn_measurement_method '\f and \w scans'
_diffrn_radiation_type MoK\a
_diffrn_radiation_wavelength 0.71073
_diffrn_reflns_av_R_equivalents 0.0292
_diffrn_reflns_av_unetI/netI 0.0228
_diffrn_reflns_limit_h_max 11
_diffrn_reflns_limit_h_min -12
_diffrn_reflns_limit_k_max 14
_diffrn_reflns_limit_k_min -14
_diffrn_reflns_limit_l_max 14
_diffrn_reflns_limit_l_min -16
_diffrn_reflns_number 19973
_diffrn_reflns_theta_full 25.242
_diffrn_reflns_theta_max 28.338
_diffrn_reflns_theta_min 2.527
_exptl_absorpt_coefficient_mu 1.070
_exptl_absorpt_correction_T_max 0.7457
_exptl_absorpt_correction_T_min 0.6099
_exptl_absorpt_correction_type multi-scan
_exptl_absorpt_process_details
;
(SADABS; Bruker, 2014)
;
_exptl_crystal_colour colourless
_exptl_crystal_density_diffrn 1.874
_exptl_crystal_description block
_exptl_crystal_F_000 632
_exptl_crystal_size_max 0.380
_exptl_crystal_size_mid 0.330
_exptl_crystal_size_min 0.320
_refine_diff_density_max 0.330
_refine_diff_density_min -0.757
_refine_ls_extinction_method none
_refine_ls_goodness_of_fit_ref 1.117
_refine_ls_hydrogen_treatment constr
_refine_ls_matrix_type full
_refine_ls_number_parameters 334
_refine_ls_number_reflns 5623
_refine_ls_number_restraints 0
_refine_ls_restrained_S_all 1.117
_refine_ls_R_factor_all 0.0274
_refine_ls_R_factor_gt 0.0254
_refine_ls_shift/su_max 0.001
_refine_ls_shift/su_mean 0.000
_refine_ls_structure_factor_coef Fsqd
_refine_ls_weighting_details 'w=1/[\s^2^(Fo^2^)+(0.0356P)^2^+0.2813P] where P=(Fo^2^+2Fc^2^)/3'
_refine_ls_weighting_scheme calc
_refine_ls_wR_factor_gt 0.0656
_refine_ls_wR_factor_ref 0.0667
_reflns_number_gt 5262
_reflns_number_total 5623
_reflns_threshold_expression 'I > 2\s(I)'
_cod_data_source_file hb7990sup1.cif
_cod_data_source_block I
_cod_database_code 2243987
_shelx_space_group_comment
;
The symmetry employed for this shelxl refinement is uniquely defined
by the following loop, which should always be used as a source of
symmetry information in preference to the above space-group names.
They are only intended as comments.
;
_shelx_estimated_absorpt_t_min 0.687
_shelx_estimated_absorpt_t_max 0.726

loop_
_space_group_symop_operation_xyz
'x, y, z'
'-x, -y, -z'

loop_
_atom_site_type_symbol
_atom_site_label
_atom_site_fract_x
_atom_site_fract_y
_atom_site_fract_z
_atom_site_U_iso_or_equiv
_atom_site_adp_type
_atom_site_calc_flag
_atom_site_occupancy
_atom_site_disorder_assembly
_atom_site_disorder_group
Ag Ag1 0.39687(2) 0.11579(2) 0.28356(2) 0.02967(5) Uani d 1 . .
S S1 0.58088(5) -0.20353(4) 0.43046(4) 0.02529(9) Uani d 1 . .
O O1 0.47418(19) -0.09076(14) 0.39174(14) 0.0444(4) Uani d 1 . .
O O2 0.54144(16) -0.22732(14) 0.54886(11) 0.0356(3) Uani d 1 . .
O O3 0.74849(17) -0.22309(15) 0.37857(12) 0.0400(3) Uani d 1 . .
C C21 0.5358(3) -0.3333(2) 0.38115(18) 0.0392(4) Uani d 1 . .
F F5 0.5511(2) -0.31983(18) 0.27233(12) 0.0745(5) Uani d 1 . .
F F6 0.6317(2) -0.44672(13) 0.40282(16) 0.0701(5) Uani d 1 . .
F F7 0.38549(17) -0.33477(14) 0.42807(13) 0.0562(4) Uani d 1 . .
F F1 0.7648(2) -0.33112(13) -0.01970(14) 0.0698(5) Uani d 1 . .
F F2 0.63399(17) 0.08741(13) -0.11751(10) 0.0460(3) Uani d 1 . .
N N1 0.7033(2) -0.12143(18) -0.06736(14) 0.0414(4) Uani d 1 . .
N N2 0.57260(17) 0.21084(14) 0.17341(12) 0.0249(3) Uani d 1 . .
C C1 0.7501(3) -0.21237(19) 0.00565(19) 0.0430(5) Uani d 1 . .
C C2 0.7813(3) -0.1947(2) 0.10241(18) 0.0414(5) Uani d 1 . .
H H2 0.8198 -0.2652 0.1500 0.050 Uiso calc 1 . .
C C3 0.7538(2) -0.06916(18) 0.12668(16) 0.0334(4) Uani d 1 . .
H H3 0.7695 -0.0515 0.1940 0.040 Uiso calc 1 . .
C C4 0.7031(2) 0.03212(17) 0.05317(14) 0.0277(3) Uani d 1 . .
C C5 0.6836(2) -0.00397(19) -0.04231(15) 0.0324(4) Uani d 1 . .
C C6 0.6718(2) 0.16833(17) 0.07537(14) 0.0274(3) Uani d 1 . .
C C7 0.7452(3) 0.2481(2) -0.00157(18) 0.0443(5) Uani d 1 . .
H H7 0.8157 0.2158 -0.0700 0.053 Uiso calc 1 . .
C C8 0.7154(3) 0.3738(2) 0.0216(2) 0.0518(6) Uani d 1 . .
H H8 0.7646 0.4294 -0.0304 0.062 Uiso calc 1 . .
C C9 0.6128(3) 0.4179(2) 0.12161(18) 0.0408(5) Uani d 1 . .
H H9 0.5885 0.5049 0.1393 0.049 Uiso calc 1 . .
C C10 0.5462(2) 0.33348(18) 0.19542(16) 0.0313(4) Uani d 1 . .
H H10 0.4783 0.3635 0.2652 0.038 Uiso calc 1 . .
F F3 0.13496(19) 0.67539(12) 0.27171(13) 0.0583(4) Uani d 1 . .
F F4 -0.07604(18) 0.40180(14) 0.17706(12) 0.0545(4) Uani d 1 . .
N N3 0.0298(2) 0.53662(16) 0.22662(15) 0.0401(4) Uani d 1 . .
N N4 0.14448(16) 0.10066(14) 0.33810(12) 0.0244(3) Uani d 1 . .
C C11 0.1051(2) 0.56069(17) 0.29307(18) 0.0381(4) Uani d 1 . .
C C12 0.1546(2) 0.48149(18) 0.37758(17) 0.0348(4) Uani d 1 . .
H H12 0.2070 0.5058 0.4234 0.042 Uiso calc 1 . .
C C13 0.1239(2) 0.36367(17) 0.39263(15) 0.0280(3) Uani d 1 . .
H H13 0.1566 0.3044 0.4499 0.034 Uiso calc 1 . .
C C14 0.04554(19) 0.33106(16) 0.32476(14) 0.0259(3) Uani d 1 . .
C C15 0.0017(2) 0.42467(19) 0.24485(16) 0.0337(4) Uani d 1 . .
C C16 0.0162(2) 0.20399(16) 0.33730(14) 0.0252(3) Uani d 1 . .
C C17 -0.1363(2) 0.19243(19) 0.35044(16) 0.0327(4) Uani d 1 . .
H H17 -0.2251 0.2670 0.3494 0.039 Uiso calc 1 . .
C C18 -0.1577(2) 0.0716(2) 0.36507(17) 0.0356(4) Uani d 1 . .
H H18 -0.2613 0.0619 0.3747 0.043 Uiso calc 1 . .
C C19 -0.0260(2) -0.03498(18) 0.36549(16) 0.0333(4) Uani d 1 . .
H H19 -0.0369 -0.1194 0.3747 0.040 Uiso calc 1 . .
C C20 0.1222(2) -0.01603(17) 0.35223(15) 0.0289(3) Uani d 1 . .
H H20 0.2124 -0.0894 0.3532 0.035 Uiso calc 1 . .

loop_
_atom_site_aniso_label
_atom_site_aniso_U_11
_atom_site_aniso_U_22
_atom_site_aniso_U_33
_atom_site_aniso_U_12
_atom_site_aniso_U_13
_atom_site_aniso_U_23
Ag1 0.02256(8) 0.02807(8) 0.03687(9) -0.01100(5) -0.00184(5) 0.00012(5)
S1 0.0262(2) 0.02496(19) 0.0277(2) -0.00994(16) -0.01063(16) 0.00272(15)
O1 0.0493(9) 0.0297(7) 0.0602(10) -0.0111(6) -0.0309(8) 0.0128(7)
O2 0.0324(7) 0.0467(8) 0.0274(7) -0.0118(6) -0.0074(5) -0.0002(6)
O3 0.0313(7) 0.0560(9) 0.0356(7) -0.0211(6) -0.0045(6) -0.0003(6)
C21 0.0471(11) 0.0352(10) 0.0392(11) -0.0220(9) -0.0053(9) -0.0027(8)
F5 0.1206(15) 0.0919(12) 0.0389(8) -0.0719(12) -0.0136(9) -0.0112(8)
F6 0.0722(10) 0.0270(6) 0.1019(14) -0.0094(7) -0.0113(9) -0.0083(7)
F7 0.0522(8) 0.0609(9) 0.0689(10) -0.0393(7) -0.0093(7) -0.0056(7)
F1 0.0974(13) 0.0359(7) 0.0692(10) -0.0239(8) 0.0022(9) -0.0199(7)
F2 0.0640(8) 0.0479(7) 0.0289(6) -0.0161(6) -0.0189(6) 0.0037(5)
N1 0.0518(11) 0.0434(10) 0.0307(9) -0.0190(8) -0.0027(7) -0.0116(7)
N2 0.0255(7) 0.0279(7) 0.0233(7) -0.0113(6) -0.0053(5) -0.0013(5)
C1 0.0499(12) 0.0298(10) 0.0431(12) -0.0127(9) 0.0041(9) -0.0126(8)
C2 0.0435(11) 0.0324(10) 0.0394(11) -0.0061(8) -0.0046(9) 0.0026(8)
C3 0.0355(10) 0.0351(9) 0.0281(9) -0.0097(8) -0.0075(7) 0.0003(7)
C4 0.0286(8) 0.0309(8) 0.0229(8) -0.0108(7) -0.0028(6) -0.0022(7)
C5 0.0373(10) 0.0373(10) 0.0228(8) -0.0135(8) -0.0047(7) -0.0017(7)
C6 0.0299(8) 0.0311(8) 0.0232(8) -0.0128(7) -0.0061(7) -0.0003(6)
C7 0.0578(13) 0.0455(11) 0.0290(10) -0.0285(10) 0.0060(9) -0.0039(8)
C8 0.0740(16) 0.0464(12) 0.0401(12) -0.0392(12) 0.0005(11) 0.0017(10)
C9 0.0546(13) 0.0319(9) 0.0409(11) -0.0217(9) -0.0095(9) -0.0024(8)
C10 0.0337(9) 0.0309(9) 0.0317(9) -0.0126(7) -0.0072(7) -0.0046(7)
F3 0.0732(10) 0.0287(6) 0.0657(9) -0.0207(6) -0.0007(7) 0.0006(6)
F4 0.0618(9) 0.0655(9) 0.0485(8) -0.0220(7) -0.0370(7) 0.0138(7)
N3 0.0418(9) 0.0312(8) 0.0376(9) -0.0032(7) -0.0069(7) 0.0060(7)
N4 0.0206(6) 0.0277(7) 0.0248(7) -0.0079(5) -0.0052(5) -0.0006(5)
C11 0.0393(10) 0.0217(8) 0.0430(11) -0.0070(7) 0.0041(8) -0.0032(8)
C12 0.0344(10) 0.0314(9) 0.0384(10) -0.0093(7) -0.0060(8) -0.0089(8)
C13 0.0257(8) 0.0286(8) 0.0284(9) -0.0055(6) -0.0071(7) -0.0019(7)
C14 0.0205(7) 0.0268(8) 0.0275(8) -0.0030(6) -0.0057(6) -0.0016(6)
C15 0.0308(9) 0.0368(10) 0.0306(9) -0.0044(7) -0.0108(7) 0.0010(8)
C16 0.0226(8) 0.0303(8) 0.0228(8) -0.0074(6) -0.0063(6) -0.0015(6)
C17 0.0219(8) 0.0396(10) 0.0364(10) -0.0064(7) -0.0077(7) -0.0069(8)
C18 0.0241(8) 0.0488(11) 0.0380(10) -0.0162(8) -0.0032(7) -0.0121(8)
C19 0.0326(9) 0.0345(9) 0.0365(10) -0.0173(8) -0.0034(8) -0.0074(8)
C20 0.0271(8) 0.0274(8) 0.0307(9) -0.0085(7) -0.0048(7) -0.0006(7)

loop_
_atom_type_symbol
_atom_type_description
_atom_type_scat_dispersion_real
_atom_type_scat_dispersion_imag
_atom_type_scat_source
C C 0.0033 0.0016 'International Tables Vol C Tables 4.2.6.8 and 6.1.1.4'
H H 0.0000 0.0000 'International Tables Vol C Tables 4.2.6.8 and 6.1.1.4'
N N 0.0061 0.0033 'International Tables Vol C Tables 4.2.6.8 and 6.1.1.4'
O O 0.0106 0.0060 'International Tables Vol C Tables 4.2.6.8 and 6.1.1.4'
F F 0.0171 0.0103 'International Tables Vol C Tables 4.2.6.8 and 6.1.1.4'
S S 0.1246 0.1234 'International Tables Vol C Tables 4.2.6.8 and 6.1.1.4'
Ag Ag -0.8971 1.1015 'International Tables Vol C Tables 4.2.6.8 and 6.1.1.4'

loop_
_geom_angle_atom_site_label_1
_geom_angle_atom_site_label_2
_geom_angle_atom_site_label_3
_geom_angle_site_symmetry_1
_geom_angle_site_symmetry_3
_geom_angle
_geom_angle_publ_flag
N2 Ag1 N4 . . 148.65(5) y
N2 Ag1 O1 . . 124.02(5) y
N4 Ag1 O1 . . 86.55(5) y
O1 S1 O3 . . 115.37(9) ?
O1 S1 O2 . . 114.61(9) ?
O3 S1 O2 . . 115.25(8) ?
O1 S1 C21 . . 102.70(10) ?
O3 S1 C21 . . 103.67(10) ?
O2 S1 C21 . . 102.70(9) ?
S1 O1 Ag1 . . 156.68(10) ?
F6 C21 F7 . . 107.60(17) ?
F6 C21 F5 . . 108.1(2) ?
F7 C21 F5 . . 106.53(18) ?
F6 C21 S1 . . 111.59(15) ?
F7 C21 S1 . . 111.55(15) ?
F5 C21 S1 . . 111.22(14) ?
C5 N1 C1 . . 115.27(18) ?
C10 N2 C6 . . 118.01(15) ?
C10 N2 Ag1 . . 114.60(12) ?
C6 N2 Ag1 . . 125.25(11) ?
N1 C1 F1 . . 114.4(2) ?
N1 C1 C2 . . 126.05(19) ?
F1 C1 C2 . . 119.5(2) ?
C1 C2 C3 . . 116.39(19) ?
C1 C2 H2 . . 121.8 ?
C3 C2 H2 . . 121.8 ?
C2 C3 C4 . . 120.53(18) ?
C2 C3 H3 . . 119.7 ?
C4 C3 H3 . . 119.7 ?
C5 C4 C3 . . 115.13(17) ?
C5 C4 C6 . . 122.25(16) ?
C3 C4 C6 . . 122.62(16) ?
N1 C5 F2 . . 114.19(16) ?
N1 C5 C4 . . 126.55(18) ?
F2 C5 C4 . . 119.21(17) ?
N2 C6 C7 . . 121.54(17) ?
N2 C6 C4 . . 117.53(15) ?
C7 C6 C4 . . 120.92(17) ?
C8 C7 C6 . . 119.7(2) ?
C8 C7 H7 . . 120.1 ?
C6 C7 H7 . . 120.1 ?
C7 C8 C9 . . 118.86(19) ?
C7 C8 H8 . . 120.6 ?
C9 C8 H8 . . 120.6 ?
C10 C9 C8 . . 118.71(19) ?
C10 C9 H9 . . 120.6 ?
C8 C9 H9 . . 120.6 ?
N2 C10 C9 . . 123.12(18) ?
N2 C10 H10 . . 118.4 ?
C9 C10 H10 . . 118.4 ?
C15 N3 C11 . . 115.31(16) ?
C20 N4 C16 . . 118.07(14) ?
C20 N4 Ag1 . . 119.02(11) ?
C16 N4 Ag1 . . 121.76(11) ?
N3 C11 F3 . . 114.28(18) ?
N3 C11 C12 . . 126.40(18) ?
F3 C11 C12 . . 119.3(2) ?
C11 C12 C13 . . 116.10(18) ?
C11 C12 H12 . . 121.9 ?
C13 C12 H12 . . 121.9 ?
C12 C13 C14 . . 120.70(17) ?
C12 C13 H13 . . 119.7 ?
C14 C13 H13 . . 119.7 ?
C15 C14 C13 . . 114.98(16) ?
C15 C14 C16 . . 123.52(16) ?
C13 C14 C16 . . 121.49(15) ?
N3 C15 F4 . . 114.67(16) ?
N3 C15 C14 . . 126.49(18) ?
F4 C15 C14 . . 118.84(17) ?
N4 C16 C17 . . 121.95(16) ?
N4 C16 C14 . . 116.22(14) ?
C17 C16 C14 . . 121.82(15) ?
C18 C17 C16 . . 119.40(17) ?
C18 C17 H17 . . 120.3 ?
C16 C17 H17 . . 120.3 ?
C17 C18 C19 . . 118.87(16) ?
C17 C18 H18 . . 120.6 ?
C19 C18 H18 . . 120.6 ?
C18 C19 C20 . . 118.52(17) ?
C18 C19 H19 . . 120.7 ?
C20 C19 H19 . . 120.7 ?
N4 C20 C19 . . 123.19(16) ?
N4 C20 H20 . . 118.4 ?
C19 C20 H20 . . 118.4 ?

loop_
_geom_bond_atom_site_label_1
_geom_bond_atom_site_label_2
_geom_bond_site_symmetry_2
_geom_bond_distance
_geom_bond_publ_flag
Ag1 N2 . 2.2305(14) y
Ag1 N4 . 2.2496(14) y
Ag1 O1 . 2.4879(13) y
S1 O1 . 1.4317(14) ?
S1 O3 . 1.4331(14) ?
S1 O2 . 1.4389(14) ?
S1 C21 . 1.821(2) ?
C21 F6 . 1.317(3) ?
C21 F7 . 1.329(2) ?
C21 F5 . 1.329(3) ?
F1 C1 . 1.338(2) ?
F2 C5 . 1.343(2) ?
N1 C5 . 1.311(3) ?
N1 C1 . 1.314(3) ?
N2 C10 . 1.341(2) ?
N2 C6 . 1.345(2) ?
C1 C2 . 1.374(3) ?
C2 C3 . 1.379(3) ?
C2 H2 . 0.9500 ?
C3 C4 . 1.394(3) ?
C3 H3 . 0.9500 ?
C4 C5 . 1.385(2) ?
C4 C6 . 1.478(2) ?
C6 C7 . 1.389(3) ?
C7 C8 . 1.372(3) ?
C7 H7 . 0.9500 ?
C8 C9 . 1.378(3) ?
C8 H8 . 0.9500 ?
C9 C10 . 1.377(3) ?
C9 H9 . 0.9500 ?
C10 H10 . 0.9500 ?
F3 C11 . 1.346(2) ?
F4 C15 . 1.338(2) ?
N3 C15 . 1.310(3) ?
N3 C11 . 1.314(3) ?
N4 C20 . 1.339(2) ?
N4 C16 . 1.344(2) ?
C11 C12 . 1.364(3) ?
C12 C13 . 1.384(3) ?
C12 H12 . 0.9500 ?
C13 C14 . 1.393(2) ?
C13 H13 . 0.9500 ?
C14 C15 . 1.384(2) ?
C14 C16 . 1.480(2) ?
C16 C17 . 1.390(2) ?
C17 C18 . 1.380(3) ?
C17 H17 . 0.9500 ?
C18 C19 . 1.382(3) ?
C18 H18 . 0.9500 ?
C19 C20 . 1.384(2) ?
C19 H19 . 0.9500 ?
C20 H20 . 0.9500 ?

loop_
_geom_hbond_atom_site_label_D
_geom_hbond_atom_site_label_H
_geom_hbond_atom_site_label_A
_geom_hbond_site_symmetry_A
_geom_hbond_distance_DH
_geom_hbond_distance_HA
_geom_hbond_distance_DA
_geom_hbond_angle_DHA
_geom_hbond_publ_flag
C10 H10 O2 2_656 0.95 2.60 3.239(2) 125 y
C13 H13 O2 2_656 0.95 2.60 3.173(2) 119 y
C13 H13 O3 2_656 0.95 2.50 3.400(2) 159 y
C19 H19 O3 1_455 0.95 2.53 3.294(2) 137 y
C20 H20 O1 . 0.95 2.55 3.197(2) 126 y

loop_
_geom_torsion_atom_site_label_1
_geom_torsion_atom_site_label_2
_geom_torsion_atom_site_label_3
_geom_torsion_atom_site_label_4
_geom_torsion_site_symmetry_1
_geom_torsion_site_symmetry_2
_geom_torsion_site_symmetry_3
_geom_torsion_site_symmetry_4
_geom_torsion
_geom_torsion_publ_flag
O3 S1 O1 Ag1 . . . . -5.5(3) ?
O2 S1 O1 Ag1 . . . . 131.9(2) ?
C21 S1 O1 Ag1 . . . . -117.5(3) ?
O1 S1 C21 F6 . . . . 175.69(16) ?
O3 S1 C21 F6 . . . . 55.24(17) ?
O2 S1 C21 F6 . . . . -65.08(17) ?
O1 S1 C21 F7 . . . . -63.92(17) ?
O3 S1 C21 F7 . . . . 175.64(15) ?
O2 S1 C21 F7 . . . . 55.32(17) ?
O1 S1 C21 F5 . . . . 54.86(19) ?
O3 S1 C21 F5 . . . . -65.58(18) ?
O2 S1 C21 F5 . . . . 174.10(16) ?
C5 N1 C1 F1 . . . . 178.08(19) ?
C5 N1 C1 C2 . . . . -1.0(3) ?
N1 C1 C2 C3 . . . . 3.0(4) ?
F1 C1 C2 C3 . . . . -175.97(19) ?
C1 C2 C3 C4 . . . . -2.4(3) ?
C2 C3 C4 C5 . . . . 0.1(3) ?
C2 C3 C4 C6 . . . . 179.92(18) ?
C1 N1 C5 F2 . . . . -179.29(18) ?
C1 N1 C5 C4 . . . . -1.8(3) ?
C3 C4 C5 N1 . . . . 2.2(3) ?
C6 C4 C5 N1 . . . . -177.59(19) ?
C3 C4 C5 F2 . . . . 179.54(17) ?
C6 C4 C5 F2 . . . . -0.2(3) ?
C10 N2 C6 C7 . . . . -0.1(3) ?
Ag1 N2 C6 C7 . . . . 162.31(15) ?
C10 N2 C6 C4 . . . . 178.53(15) ?
Ag1 N2 C6 C4 . . . . -19.0(2) ?
C5 C4 C6 N2 . . . . 127.75(19) ?
C3 C4 C6 N2 . . . . -52.0(2) ?
C5 C4 C6 C7 . . . . -53.6(3) ?
C3 C4 C6 C7 . . . . 126.7(2) ?
N2 C6 C7 C8 . . . . -0.7(3) ?
C4 C6 C7 C8 . . . . -179.3(2) ?
C6 C7 C8 C9 . . . . 0.1(4) ?
C7 C8 C9 C10 . . . . 1.1(4) ?
C6 N2 C10 C9 . . . . 1.5(3) ?
Ag1 N2 C10 C9 . . . . -162.77(16) ?
C8 C9 C10 N2 . . . . -2.0(3) ?
C15 N3 C11 F3 . . . . 179.02(17) ?
C15 N3 C11 C12 . . . . -0.4(3) ?
N3 C11 C12 C13 . . . . 1.2(3) ?
F3 C11 C12 C13 . . . . -178.21(17) ?
C11 C12 C13 C14 . . . . -0.6(3) ?
C12 C13 C14 C15 . . . . -0.6(3) ?
C12 C13 C14 C16 . . . . 178.07(17) ?
C11 N3 C15 F4 . . . . 179.57(17) ?
C11 N3 C15 C14 . . . . -1.1(3) ?
C13 C14 C15 N3 . . . . 1.5(3) ?
C16 C14 C15 N3 . . . . -177.11(18) ?
C13 C14 C15 F4 . . . . -179.13(17) ?
C16 C14 C15 F4 . . . . 2.2(3) ?
C20 N4 C16 C17 . . . . -0.1(3) ?
Ag1 N4 C16 C17 . . . . 167.60(13) ?
C20 N4 C16 C14 . . . . 178.26(15) ?
Ag1 N4 C16 C14 . . . . -14.0(2) ?
C15 C14 C16 N4 . . . . 127.08(18) ?
C13 C14 C16 N4 . . . . -51.5(2) ?
C15 C14 C16 C17 . . . . -54.6(3) ?
C13 C14 C16 C17 . . . . 126.87(19) ?
N4 C16 C17 C18 . . . . 0.2(3) ?
C14 C16 C17 C18 . . . . -178.09(17) ?
C16 C17 C18 C19 . . . . -0.4(3) ?
C17 C18 C19 C20 . . . . 0.6(3) ?
C16 N4 C20 C19 . . . . 0.3(3) ?
Ag1 N4 C20 C19 . . . . -167.75(14) ?
C18 C19 C20 N4 . . . . -0.6(3) ?

_cod_database_fobs_code 2243987
